data_4505183
loop_
_publ_author_name
'Zhu, Shizheng'
'Jiang, Huiling'
'Zhao, Jingwei'
'Li, Zhanting'

_publ_section_title
;
 Reaction of 1,1,3,3-Tetraoxa-2,2-dibromo-
 4,4,5,5,6,6-hexafluoro-1,3-dithiacyclohexane with Pyrazine and
 Hexamethylphosphoramide:&#x2009; Unexpected Cocrystals through Halogen
 Bonding
;
_journal_issue 5
_journal_name_full 'Crystal Growth &amp; Design'
_journal_page_first 1675
_journal_paper_doi 10.1021/cg0501579
_journal_volume 5
_journal_year 2005
_chemical_formula_sum 'C13 H27 F6 N4 O5 P S2'
_chemical_formula_weight 528.48
_chemical_name_systematic
; 
 ? 
;
_space_group_IT_number 14
_symmetry_cell_setting monoclinic
_symmetry_space_group_name_Hall '-P 2ybc'
_symmetry_space_group_name_H-M 'P 1 21/c 1'
_atom_sites_solution_hydrogens geom
_atom_sites_solution_primary direct
_atom_sites_solution_secondary difmap
_audit_creation_method SHELXL-97
_cell_angle_alpha 90.00
_cell_angle_beta 118.3750(10)
_cell_angle_gamma 90.00
_cell_formula_units_Z 4
_cell_length_a 13.6434(11)
_cell_length_b 14.8362(12)
_cell_length_c 13.1386(11)
_cell_measurement_reflns_used 3684
_cell_measurement_temperature 293(2)
_cell_measurement_theta_max 49.429
_cell_measurement_theta_min 4.365
_cell_volume 2339.9(3)
_computing_cell_refinement 'Bruker SMART'
_computing_data_collection 'Bruker SMART'
_computing_data_reduction 'Bruker SHELXTL'
_computing_molecular_graphics 'Bruker SHELXTL'
_computing_publication_material 'Bruker SHELXTL'
_computing_structure_refinement 'SHELXL-97 (Sheldrick, 1997)'
_computing_structure_solution 'SHELXS-97 (Sheldrick, 1990)'
_diffrn_ambient_temperature 293(2)
_diffrn_measured_fraction_theta_full 0.937
_diffrn_measured_fraction_theta_max 0.937
_diffrn_measurement_device_type 'CCD area detector'
_diffrn_measurement_method 'phi and omega scans'
_diffrn_radiation_monochromator graphite
_diffrn_radiation_source 'fine-focus sealed tube'
_diffrn_radiation_type MoK\a
_diffrn_radiation_wavelength 0.71073
_diffrn_reflns_av_R_equivalents 0.0570
_diffrn_reflns_av_sigmaI/netI 0.0569
_diffrn_reflns_limit_h_max 18
_diffrn_reflns_limit_h_min -13
_diffrn_reflns_limit_k_max 19
_diffrn_reflns_limit_k_min -19
_diffrn_reflns_limit_l_max 17
_diffrn_reflns_limit_l_min -17
_diffrn_reflns_number 13998
_diffrn_reflns_theta_full 28.29
_diffrn_reflns_theta_max 28.29
_diffrn_reflns_theta_min 1.70
_exptl_absorpt_coefficient_mu 0.374
_exptl_absorpt_correction_T_max 1.00000
_exptl_absorpt_correction_T_min 0.73661
_exptl_absorpt_correction_type sadabs
_exptl_crystal_density_diffrn 1.500
_exptl_crystal_density_method 'not measured'
_exptl_crystal_F_000 1096
_exptl_crystal_size_max 0.510
_exptl_crystal_size_mid 0.495
_exptl_crystal_size_min 0.423
_refine_diff_density_max 0.393
_refine_diff_density_min -0.207
_refine_diff_density_rms 0.054
_refine_ls_extinction_method none
_refine_ls_goodness_of_fit_ref 0.933
_refine_ls_hydrogen_treatment mixed
_refine_ls_matrix_type full
_refine_ls_number_parameters 333
_refine_ls_number_reflns 5446
_refine_ls_number_restraints 2
_refine_ls_restrained_S_all 0.934
_refine_ls_R_factor_all 0.0708
_refine_ls_R_factor_gt 0.0475
_refine_ls_shift/su_max 0.001
_refine_ls_shift/su_mean 0.000
_refine_ls_structure_factor_coef Fsqd
_refine_ls_weighting_details 'calc w=1/[\s^2^(Fo^2^)+(0.0615P)^2^+0.0000P] where P=(Fo^2^+2Fc^2^)/3'
_refine_ls_weighting_scheme calc
_refine_ls_wR_factor_gt 0.1135
_refine_ls_wR_factor_ref 0.1216
_reflns_number_gt 3645
_reflns_number_total 5446
_reflns_threshold_expression >2sigma(I)
_cod_data_source_file cg0501579rom20050623_121441.cif
_cod_data_source_block cd23406
_cod_depositor_comments
;
The following automatic conversions were performed:

'_symmetry_cell_setting' value 'Monoclinic' changed to 'monoclinic'
according to /home/saulius/struct/CIF-dictionaries/cif_core.dic
dictionary named 'cif_core.dic' version 2.4.1 from 2010-06-29.

Automatic conversion script
Id: cif_fix_values 1715 2011-07-08 13:25:40Z adriana 
;
_cod_original_sg_symbol_H-M P2(1)/c
_cod_database_code 4505183

loop_
_symmetry_equiv_pos_as_xyz
'x, y, z'
'-x, y+1/2, -z+1/2'
'-x, -y, -z'
'x, -y-1/2, z-1/2'

loop_
_atom_site_label
_atom_site_type_symbol
_atom_site_fract_x
_atom_site_fract_y
_atom_site_fract_z
_atom_site_U_iso_or_equiv
_atom_site_adp_type
_atom_site_occupancy
_atom_site_symmetry_multiplicity
_atom_site_calc_flag
_atom_site_refinement_flags
S1 S 0.27634(6) 0.34911(4) 0.05007(5) 0.05471(19) Uani 1 1 d .
S2 S 0.40537(5) 0.36881(4) 0.29401(5) 0.04664(17) Uani 1 1 d .
P P 0.18294(5) 0.90645(4) 0.17658(5) 0.03743(16) Uani 1 1 d .
F1 F 0.09926(12) 0.38760(11) 0.06723(17) 0.0889(5) Uani 1 1 d .
F2 F 0.13425(16) 0.48268(12) -0.03633(16) 0.0990(6) Uani 1 1 d .
F3 F 0.15295(15) 0.54655(11) 0.16609(18) 0.0994(6) Uani 1 1 d .
F4 F 0.30234(14) 0.55338(9) 0.14861(16) 0.0818(5) Uani 1 1 d .
F5 F 0.22743(15) 0.40757(12) 0.30717(16) 0.0870(5) Uani 1 1 d .
F6 F 0.34807(17) 0.51583(11) 0.36285(17) 0.1018(6) Uani 1 1 d .
N1 N 0.35064(15) 0.13101(11) 0.20471(15) 0.0387(4) Uani 1 1 d D
N2 N 0.07528(16) 0.90249(13) 0.19782(16) 0.0528(5) Uani 1 1 d .
N3 N 0.15485(18) 0.85005(13) 0.06007(16) 0.0569(5) Uani 1 1 d .
N4 N 0.28379(18) 0.85456(14) 0.28394(17) 0.0608(6) Uani 1 1 d .
O1 O 0.20471(19) 0.28668(12) -0.03607(15) 0.0853(7) Uani 1 1 d .
O2 O 0.35206(17) 0.40270(12) 0.03088(17) 0.0753(6) Uani 1 1 d .
O3 O 0.43626(16) 0.32213(12) 0.39967(13) 0.0667(5) Uani 1 1 d .
O4 O 0.48449(14) 0.42307(10) 0.28141(17) 0.0648(5) Uani 1 1 d .
O5 O 0.20931(14) 1.00072(10) 0.16554(14) 0.0568(4) Uani 1 1 d .
C1 C 0.1808(2) 0.43303(17) 0.0599(2) 0.0633(7) Uani 1 1 d .
C2 C 0.2340(2) 0.49617(16) 0.1639(3) 0.0646(8) Uani 1 1 d .
C3 C 0.2995(2) 0.45106(16) 0.2828(2) 0.0615(7) Uani 1 1 d .
C4 C 0.33310(17) 0.30039(13) 0.18124(17) 0.0391(5) Uani 1 1 d .
C5 C 0.28391(19) 0.21484(14) 0.1975(2) 0.0408(5) Uani 1 1 d D
C6 C 0.3744(3) 0.12158(19) 0.1064(3) 0.0559(6) Uani 1 1 d .
C7 C 0.4530(2) 0.12287(19) 0.3170(2) 0.0535(6) Uani 1 1 d .
C8 C -0.0127(3) 0.9689(3) 0.1458(3) 0.1034(12) Uani 1 1 d .
H12 H -0.0745 0.9433 0.0790 0.155 Uiso 1 1 calc R
H11 H 0.0146 1.0206 0.1232 0.155 Uiso 1 1 calc R
H10 H -0.0366 0.9867 0.2008 0.155 Uiso 1 1 calc R
C9 C 0.0530(3) 0.8325(2) 0.2603(3) 0.0888(10) Uani 1 1 d .
H15 H 0.0424 0.8590 0.3210 0.133 Uiso 1 1 calc R
H14 H 0.1148 0.7915 0.2931 0.133 Uiso 1 1 calc R
H13 H -0.0131 0.8003 0.2083 0.133 Uiso 1 1 calc R
C10 C 0.0681(3) 0.7830(2) 0.0087(3) 0.1125(14) Uani 1 1 d .
H17 H 0.0311 0.7895 -0.0739 0.169 Uiso 1 1 calc R
H16 H 0.0153 0.7909 0.0367 0.169 Uiso 1 1 calc R
H18 H 0.1004 0.7239 0.0291 0.169 Uiso 1 1 calc R
C11 C 0.2260(4) 0.8582(3) 0.0065(4) 0.0854(10) Uani 1 1 d .
C12 C 0.3309(3) 0.7693(2) 0.2797(3) 0.0957(11) Uani 1 1 d .
H23 H 0.4059 0.7779 0.2933 0.144 Uiso 1 1 calc R
H22 H 0.2873 0.7426 0.2048 0.144 Uiso 1 1 calc R
H24 H 0.3311 0.7302 0.3380 0.144 Uiso 1 1 calc R
C13 C 0.3405(3) 0.8994(2) 0.3953(2) 0.1007(12) Uani 1 1 d .
H26 H 0.3319 0.8645 0.4521 0.151 Uiso 1 1 calc R
H27 H 0.3088 0.9582 0.3897 0.151 Uiso 1 1 calc R
H25 H 0.4182 0.9052 0.4179 0.151 Uiso 1 1 calc R
H1 H 0.2163(19) 0.2039(13) 0.1367(18) 0.043(6) Uiso 1 1 d .
H2 H 0.2730(17) 0.2162(13) 0.2672(14) 0.042(6) Uiso 1 1 d D
H3 H 0.304(2) 0.1280(15) 0.037(2) 0.061(8) Uiso 1 1 d .
H4 H 0.413(2) 0.0629(18) 0.116(2) 0.071(8) Uiso 1 1 d .
H5 H 0.417(2) 0.1728(18) 0.106(2) 0.064(7) Uiso 1 1 d .
H6 H 0.490(2) 0.0657(16) 0.3204(19) 0.058(7) Uiso 1 1 d .
H7 H 0.497(2) 0.1713(18) 0.324(2) 0.066(8) Uiso 1 1 d .
H8 H 0.433(2) 0.1295(15) 0.379(2) 0.061(7) Uiso 1 1 d .
H9 H 0.3054(16) 0.0832(12) 0.2007(17) 0.042(6) Uiso 1 1 d D
H19 H 0.279(3) 0.907(2) 0.040(3) 0.109(12) Uiso 1 1 d .
H20 H 0.181(4) 0.860(3) -0.071(4) 0.143(18) Uiso 1 1 d .
H21 H 0.266(3) 0.802(2) 0.013(3) 0.112(13) Uiso 1 1 d .

loop_
_atom_site_aniso_label
_atom_site_aniso_U_11
_atom_site_aniso_U_22
_atom_site_aniso_U_33
_atom_site_aniso_U_23
_atom_site_aniso_U_13
_atom_site_aniso_U_12
S1 0.0651(4) 0.0463(3) 0.0517(4) 0.0125(3) 0.0269(3) 0.0081(3)
S2 0.0459(3) 0.0362(3) 0.0579(4) -0.0072(3) 0.0247(3) -0.0053(2)
P 0.0364(3) 0.0351(3) 0.0406(3) -0.0038(2) 0.0181(3) -0.0050(2)
F1 0.0466(9) 0.0827(11) 0.1291(15) 0.0130(10) 0.0349(10) -0.0048(8)
F2 0.0937(13) 0.0798(11) 0.1012(13) 0.0430(10) 0.0280(11) 0.0323(10)
F3 0.0883(12) 0.0703(11) 0.1638(18) 0.0145(11) 0.0796(13) 0.0354(9)
F4 0.0858(11) 0.0389(8) 0.1369(14) 0.0136(9) 0.0660(11) -0.0003(8)
F5 0.0891(12) 0.0966(12) 0.1122(14) 0.0137(11) 0.0779(12) 0.0114(10)
F6 0.1248(16) 0.0688(10) 0.1164(14) -0.0372(10) 0.0610(13) 0.0077(11)
N1 0.0409(10) 0.0296(9) 0.0452(10) 0.0008(8) 0.0203(9) -0.0050(8)
N2 0.0441(11) 0.0661(13) 0.0515(11) 0.0150(10) 0.0255(10) 0.0038(10)
N3 0.0633(13) 0.0599(12) 0.0533(12) -0.0199(10) 0.0324(11) -0.0206(10)
N4 0.0539(12) 0.0598(13) 0.0529(12) -0.0047(10) 0.0125(10) 0.0172(10)
O1 0.1049(16) 0.0673(12) 0.0479(10) 0.0028(9) 0.0071(11) 0.0091(11)
O2 0.0959(15) 0.0673(11) 0.0904(14) 0.0326(10) 0.0669(13) 0.0166(11)
O3 0.0833(13) 0.0587(10) 0.0470(9) -0.0056(8) 0.0217(9) -0.0029(10)
O4 0.0492(10) 0.0451(9) 0.0990(13) -0.0093(9) 0.0342(10) -0.0138(8)
O5 0.0614(10) 0.0408(9) 0.0698(11) -0.0032(8) 0.0326(9) -0.0132(8)
C1 0.0491(15) 0.0522(15) 0.0827(19) 0.0223(14) 0.0266(15) 0.0098(12)
C2 0.0569(16) 0.0413(13) 0.113(2) 0.0074(15) 0.0548(17) 0.0096(12)
C3 0.0686(17) 0.0478(14) 0.0841(18) -0.0111(14) 0.0493(16) -0.0020(13)
C4 0.0430(12) 0.0297(10) 0.0424(11) 0.0026(9) 0.0185(10) -0.0016(9)
C5 0.0329(12) 0.0376(11) 0.0499(13) 0.0024(10) 0.0180(11) -0.0028(9)
C6 0.0715(19) 0.0454(15) 0.0595(16) 0.0010(13) 0.0382(16) 0.0043(14)
C7 0.0471(15) 0.0483(15) 0.0542(16) 0.0034(12) 0.0152(13) 0.0054(12)
C8 0.063(2) 0.152(3) 0.107(3) 0.052(2) 0.049(2) 0.045(2)
C9 0.087(2) 0.099(2) 0.100(2) 0.0336(19) 0.060(2) -0.0063(19)
C10 0.114(3) 0.125(3) 0.106(3) -0.071(2) 0.060(2) -0.071(2)
C11 0.095(3) 0.097(3) 0.086(3) -0.029(2) 0.061(2) -0.015(2)
C12 0.105(3) 0.076(2) 0.109(2) 0.0303(19) 0.053(2) 0.047(2)
C13 0.090(3) 0.116(3) 0.0509(17) -0.0061(17) -0.0033(17) 0.012(2)

loop_
_atom_type_symbol
_atom_type_description
_atom_type_scat_dispersion_real
_atom_type_scat_dispersion_imag
_atom_type_scat_source
C C 0.0033 0.0016 'International Tables Vol C Tables 4.2.6.8 and 6.1.1.4'
H H 0.0000 0.0000 'International Tables Vol C Tables 4.2.6.8 and 6.1.1.4'
N N 0.0061 0.0033 'International Tables Vol C Tables 4.2.6.8 and 6.1.1.4'
O O 0.0106 0.0060 'International Tables Vol C Tables 4.2.6.8 and 6.1.1.4'
F F 0.0171 0.0103 'International Tables Vol C Tables 4.2.6.8 and 6.1.1.4'
S S 0.1246 0.1234 'International Tables Vol C Tables 4.2.6.8 and 6.1.1.4'
P P 0.1023 0.0942 'International Tables Vol C Tables 4.2.6.8 and 6.1.1.4'

loop_
_geom_angle_atom_site_label_1
_geom_angle_atom_site_label_2
_geom_angle_atom_site_label_3
_geom_angle
O2 S1 O1 120.29(13)
O2 S1 C4 113.82(12)
O1 S1 C4 109.99(10)
O2 S1 C1 103.42(11)
O1 S1 C1 104.58(13)
C4 S1 C1 102.38(11)
O4 S2 O3 120.06(12)
O4 S2 C4 113.66(11)
O3 S2 C4 110.14(10)
O4 S2 C3 103.07(11)
O3 S2 C3 104.91(12)
C4 S2 C3 102.77(12)
O5 P N2 109.64(10)
O5 P N4 113.05(11)
N2 P N4 107.26(11)
O5 P N3 110.92(10)
N2 P N3 108.46(11)
N4 P N3 107.35(11)
C7 N1 C6 111.6(2)
C7 N1 C5 112.57(18)
C6 N1 C5 113.37(18)
C7 N1 H9 106.4(13)
C6 N1 H9 107.2(13)
C5 N1 H9 105.1(13)
C9 N2 C8 114.0(2)
C9 N2 P 125.23(19)
C8 N2 P 120.65(18)
C10 N3 C11 114.8(2)
C10 N3 P 124.76(19)
C11 N3 P 120.1(2)
C12 N4 C13 114.2(2)
C12 N4 P 126.6(2)
C13 N4 P 119.00(19)
F2 C1 F1 107.9(2)
F2 C1 C2 108.6(2)
F1 C1 C2 107.6(2)
F2 C1 S1 109.8(2)
F1 C1 S1 107.59(17)
C2 C1 S1 115.07(18)
F4 C2 F3 106.72(19)
F4 C2 C1 108.8(2)
F3 C2 C1 108.3(2)
F4 C2 C3 108.5(2)
F3 C2 C3 107.9(2)
C1 C2 C3 116.3(2)
F5 C3 F6 107.7(2)
F5 C3 C2 108.4(2)
F6 C3 C2 108.4(2)
F5 C3 S2 107.42(17)
F6 C3 S2 109.57(19)
C2 C3 S2 115.12(17)
C5 C4 S2 120.17(16)
C5 C4 S1 119.43(16)
S2 C4 S1 115.90(11)
C4 C5 N1 114.04(18)
C4 C5 H1 111.4(13)
N1 C5 H1 103.7(13)
C4 C5 H2 112.8(11)
N1 C5 H2 107.8(11)
H1 C5 H2 106.3(17)
N1 C6 H3 106.5(14)
N1 C6 H4 107.5(15)
H3 C6 H4 116(2)
N1 C6 H5 108.6(15)
H3 C6 H5 104(2)
H4 C6 H5 114(2)
N1 C7 H6 109.9(14)
N1 C7 H7 107.8(16)
H6 C7 H7 112(2)
N1 C7 H8 108.6(15)
H6 C7 H8 113(2)
H7 C7 H8 105(2)
N2 C8 H12 109.5
N2 C8 H11 109.5
H12 C8 H11 109.5
N2 C8 H10 109.5
H12 C8 H10 109.5
H11 C8 H10 109.5
N2 C9 H15 109.5
N2 C9 H14 109.5
H15 C9 H14 109.5
N2 C9 H13 109.5
H15 C9 H13 109.5
H14 C9 H13 109.5
N3 C10 H17 109.5
N3 C10 H16 109.5
H17 C10 H16 109.5
N3 C10 H18 109.5
H17 C10 H18 109.5
H16 C10 H18 109.5
N3 C11 H19 112(2)
N3 C11 H20 107(3)
H19 C11 H20 117(3)
N3 C11 H21 111(2)
H19 C11 H21 110(3)
H20 C11 H21 100(3)
N4 C12 H23 109.5
N4 C12 H22 109.5
H23 C12 H22 109.5
N4 C12 H24 109.5
H23 C12 H24 109.5
H22 C12 H24 109.5
N4 C13 H26 109.5
N4 C13 H27 109.5
H26 C13 H27 109.5
N4 C13 H25 109.5
H26 C13 H25 109.5
H27 C13 H25 109.5

loop_
_geom_bond_atom_site_label_1
_geom_bond_atom_site_label_2
_geom_bond_distance
S1 O2 1.4180(19)
S1 O1 1.4291(19)
S1 C4 1.680(2)
S1 C1 1.851(3)
S2 O4 1.4180(17)
S2 O3 1.4242(17)
S2 C4 1.676(2)
S2 C3 1.843(3)
P O5 1.4685(15)
P N2 1.6213(19)
P N4 1.622(2)
P N3 1.6225(19)
F1 C1 1.342(3)
F2 C1 1.334(3)
F3 C2 1.346(3)
F4 C2 1.344(3)
F5 C3 1.336(3)
F6 C3 1.344(3)
N1 C7 1.478(3)
N1 C6 1.480(3)
N1 C5 1.517(3)
N1 H9 0.926(15)
N2 C9 1.443(3)
N2 C8 1.449(3)
N3 C10 1.445(3)
N3 C11 1.450(4)
N4 C12 1.432(3)
N4 C13 1.451(3)
C1 C2 1.526(4)
C2 C3 1.536(4)
C4 C5 1.498(3)
C5 H1 0.90(2)
C5 H2 0.996(15)
C6 H3 0.97(3)
C6 H4 1.00(3)
C6 H5 0.96(3)
C7 H6 0.98(2)
C7 H7 0.91(3)
C7 H8 0.97(3)
C8 H12 0.9600
C8 H11 0.9600
C8 H10 0.9600
C9 H15 0.9600
C9 H14 0.9600
C9 H13 0.9600
C10 H17 0.9600
C10 H16 0.9600
C10 H18 0.9600
C11 H19 0.96(4)
C11 H20 0.90(4)
C11 H21 0.98(4)
C12 H23 0.9600
C12 H22 0.9600
C12 H24 0.9600
C13 H26 0.9600
C13 H27 0.9600
C13 H25 0.9600

loop_
_geom_torsion_atom_site_label_1
_geom_torsion_atom_site_label_2
_geom_torsion_atom_site_label_3
_geom_torsion_atom_site_label_4
_geom_torsion
O5 P N2 C9 -151.5(2)
N4 P N2 C9 -28.4(3)
N3 P N2 C9 87.3(2)
O5 P N2 C8 33.1(3)
N4 P N2 C8 156.2(2)
N3 P N2 C8 -88.1(2)
O5 P N3 C10 -140.4(3)
N2 P N3 C10 -19.9(3)
N4 P N3 C10 95.7(3)
O5 P N3 C11 46.2(3)
N2 P N3 C11 166.7(3)
N4 P N3 C11 -77.8(3)
O5 P N4 C12 -129.4(3)
N2 P N4 C12 109.7(3)
N3 P N4 C12 -6.7(3)
O5 P N4 C13 45.4(3)
N2 P N4 C13 -75.5(3)
N3 P N4 C13 168.1(2)
O2 S1 C1 F2 57.0(2)
O1 S1 C1 F2 -69.7(2)
C4 S1 C1 F2 175.56(18)
O2 S1 C1 F1 174.28(18)
O1 S1 C1 F1 47.6(2)
C4 S1 C1 F1 -67.2(2)
O2 S1 C1 C2 -65.9(2)
O1 S1 C1 C2 167.43(19)
C4 S1 C1 C2 52.7(2)
F2 C1 C2 F4 -52.9(3)
F1 C1 C2 F4 -169.45(18)
S1 C1 C2 F4 70.7(2)
F2 C1 C2 F3 62.8(3)
F1 C1 C2 F3 -53.8(3)
S1 C1 C2 F3 -173.71(17)
F2 C1 C2 C3 -175.7(2)
F1 C1 C2 C3 67.7(3)
S1 C1 C2 C3 -52.2(3)
F4 C2 C3 F5 168.59(19)
F3 C2 C3 F5 53.3(3)
C1 C2 C3 F5 -68.4(3)
F4 C2 C3 F6 52.0(3)
F3 C2 C3 F6 -63.3(3)
C1 C2 C3 F6 175.0(2)
F4 C2 C3 S2 -71.1(2)
F3 C2 C3 S2 173.61(17)
C1 C2 C3 S2 51.9(3)
O4 S2 C3 F5 -172.92(18)
O3 S2 C3 F5 -46.5(2)
C4 S2 C3 F5 68.7(2)
O4 S2 C3 F6 -56.2(2)
O3 S2 C3 F6 70.2(2)
C4 S2 C3 F6 -174.61(18)
O4 S2 C3 C2 66.3(2)
O3 S2 C3 C2 -167.30(18)
C4 S2 C3 C2 -52.1(2)
O4 S2 C4 C5 154.32(17)
O3 S2 C4 C5 16.3(2)
C3 S2 C4 C5 -95.05(19)
O4 S2 C4 S1 -49.60(17)
O3 S2 C4 S1 172.39(13)
C3 S2 C4 S1 61.03(16)
O2 S1 C4 C5 -153.94(17)
O1 S1 C4 C5 -15.6(2)
C1 S1 C4 C5 95.16(19)
O2 S1 C4 S2 49.79(17)
O1 S1 C4 S2 -171.85(13)
C1 S1 C4 S2 -61.10(16)
S2 C4 C5 N1 -101.2(2)
S1 C4 C5 N1 103.6(2)
C7 N1 C5 C4 74.9(2)
C6 N1 C5 C4 -53.0(3)
